data_7200482
loop_
_publ_author_name
'Yang, Jin'
'Ma, Jian-Fang'
'Liu, Ying-Ying'
'Batten, Stuart R.'

_publ_section_title
;
 Four-, and six-connected entangled frameworks based on flexible
 bis(imidazole) ligands and long dicarboxylate anions
;
_journal_coden_ASTM CRECF4
_journal_issue 1
_journal_name_full CrystEngComm
_journal_page_first 151
_journal_page_last 159
_journal_paper_doi 10.1039/b816356c
_journal_volume 11
_journal_year 2009
_chemical_formula_moiety '2(C24 H22 N4 Ni O5), H2 O'
_chemical_formula_sum 'C48 H46 N8 Ni2 O11'
_chemical_formula_weight 1028.35
_space_group_IT_number 9
_symmetry_cell_setting monoclinic
_symmetry_space_group_name_Hall 'C -2yc'
_symmetry_space_group_name_H-M 'C 1 c 1'
_atom_sites_solution_hydrogens geom
_atom_sites_solution_primary direct
_atom_sites_solution_secondary difmap
_audit_creation_method SHELXL-97
_cell_angle_alpha 90.00
_cell_angle_beta 97.727(2)
_cell_angle_gamma 90.00
_cell_formula_units_Z 4
_cell_length_a 8.8554(11)
_cell_length_b 19.877(2)
_cell_length_c 26.017(3)
_cell_measurement_reflns_used 6422
_cell_measurement_temperature 293(2)
_cell_measurement_theta_max 26.05
_cell_measurement_theta_min 1.58
_cell_volume 4537.9(9)
_computing_cell_refinement 'SMART (Bruker, 1998)'
_computing_data_collection 'SMART (Bruker, 1998)'
_computing_data_reduction 'SAINT (Bruker, 1998)'
_computing_molecular_graphics 'SHELXTL (Bruker, 1998)'
_computing_publication_material 'SHELXTL (Bruker, 1998)'
_computing_structure_refinement 'SHELXL97 (Sheldrick, 1997)'
_computing_structure_solution 'SHELXS97 (Sheldrick, 1997)'
_diffrn_ambient_temperature 293(2)
_diffrn_measured_fraction_theta_full 0.999
_diffrn_measured_fraction_theta_max 0.997
_diffrn_measurement_device_type 'Bruker APEX CCD area detector'
_diffrn_measurement_method '\f and \w scans'
_diffrn_radiation_monochromator graphite
_diffrn_radiation_source 'fine-focus sealed tube'
_diffrn_radiation_type MoK\a
_diffrn_radiation_wavelength 0.71073
_diffrn_reflns_av_R_equivalents 0.0691
_diffrn_reflns_av_sigmaI/netI 0.1292
_diffrn_reflns_limit_h_max 7
_diffrn_reflns_limit_h_min -10
_diffrn_reflns_limit_k_max 24
_diffrn_reflns_limit_k_min -24
_diffrn_reflns_limit_l_max 32
_diffrn_reflns_limit_l_min -30
_diffrn_reflns_number 12657
_diffrn_reflns_theta_full 25.00
_diffrn_reflns_theta_max 26.05
_diffrn_reflns_theta_min 1.58
_exptl_absorpt_coefficient_mu 0.902
_exptl_absorpt_correction_T_max 0.851
_exptl_absorpt_correction_T_min 0.805
_exptl_absorpt_correction_type multi-scan
_exptl_absorpt_process_details '(SAINT; Bruker, 1998)'
_exptl_crystal_colour green
_exptl_crystal_density_diffrn 1.505
_exptl_crystal_density_method 'not measured'
_exptl_crystal_description block
_exptl_crystal_F_000 2136
_exptl_crystal_size_max 0.23
_exptl_crystal_size_mid 0.22
_exptl_crystal_size_min 0.18
_refine_diff_density_max 0.688
_refine_diff_density_min -0.593
_refine_diff_density_rms 0.074
_refine_ls_abs_structure_details 'Flack H D (1983), Acta Cryst. A39, 876-881'
_refine_ls_abs_structure_Flack 0.006(16)
_refine_ls_extinction_method none
_refine_ls_goodness_of_fit_ref 0.878
_refine_ls_hydrogen_treatment mixed
_refine_ls_matrix_type full
_refine_ls_number_parameters 628
_refine_ls_number_reflns 6422
_refine_ls_number_restraints 18
_refine_ls_restrained_S_all 0.897
_refine_ls_R_factor_all 0.0845
_refine_ls_R_factor_gt 0.0543
_refine_ls_shift/su_max 0.005
_refine_ls_shift/su_mean 0.000
_refine_ls_structure_factor_coef Fsqd
_refine_ls_weighting_details 'calc w=1/[\s^2^(Fo^2^)+(0.0243P)^2^+0.0000P] where P=(Fo^2^+2Fc^2^)/3'
_refine_ls_weighting_scheme calc
_refine_ls_wR_factor_gt 0.0854
_refine_ls_wR_factor_ref 0.0947
_reflns_number_gt 4378
_reflns_number_total 6422
_reflns_threshold_expression I>2\s(I)
_cod_data_source_file B816356C.txt
_cod_data_source_block compound-2
_cod_depositor_comments
;
 Replaced the incorrect bibliographical reference to the original
 publication with a proper one.

 Antanas Vaitkus,
 2019-09-18
;
_cod_original_cell_volume 4538.0(10)
_cod_original_sg_symbol_H-M 'C c'
_cod_database_code 7200482

loop_
_symmetry_equiv_pos_as_xyz
'x, y, z'
'x, -y, z+1/2'
'x+1/2, y+1/2, z'
'x+1/2, -y+1/2, z+1/2'

loop_
_atom_site_label
_atom_site_type_symbol
_atom_site_fract_x
_atom_site_fract_y
_atom_site_fract_z
_atom_site_U_iso_or_equiv
_atom_site_adp_type
_atom_site_occupancy
_atom_site_symmetry_multiplicity
_atom_site_calc_flag
_atom_site_refinement_flags
_atom_site_disorder_assembly
_atom_site_disorder_group
C1 C 0.6150(9) 0.5882(4) 0.0316(3) 0.031(2) Uani 1 1 d . . .
H1 H 0.6226 0.5512 0.0537 0.037 Uiso 1 1 calc R . .
C2 C 0.4824(9) 0.6161(4) 0.0096(3) 0.0301(19) Uani 1 1 d . . .
H2 H 0.3843 0.6030 0.0143 0.036 Uiso 1 1 calc R . .
C3 C 0.6762(8) 0.6694(3) -0.0149(3) 0.0263(18) Uani 1 1 d . . .
H3 H 0.7322 0.7006 -0.0311 0.032 Uiso 1 1 calc R . .
C4 C 0.4145(9) 0.7119(4) -0.0523(3) 0.035(2) Uani 1 1 d . . .
H4A H 0.3452 0.6850 -0.0760 0.043 Uiso 1 1 calc R . .
H4B H 0.4697 0.7415 -0.0727 0.043 Uiso 1 1 calc R . .
C5 C 0.3237(9) 0.7537(4) -0.0182(3) 0.036(2) Uani 1 1 d . . .
H5A H 0.2373 0.7734 -0.0399 0.044 Uiso 1 1 calc R . .
H5B H 0.2840 0.7241 0.0064 0.044 Uiso 1 1 calc R . .
C6 C 0.4133(10) 0.8091(4) 0.0112(3) 0.038(2) Uani 1 1 d . . .
H6A H 0.4510 0.8403 -0.0128 0.045 Uiso 1 1 calc R . .
H6B H 0.4997 0.7904 0.0335 0.045 Uiso 1 1 calc R . .
C7 C 0.3069(10) 0.8450(4) 0.0435(3) 0.045(2) Uani 1 1 d . . .
H7A H 0.2107 0.8531 0.0218 0.054 Uiso 1 1 calc R . .
H7B H 0.2866 0.8153 0.0713 0.054 Uiso 1 1 calc R . .
C8 C 0.4194(8) 0.9610(4) 0.0401(3) 0.032(2) Uani 1 1 d . . .
H8 H 0.4438 0.9581 0.0065 0.038 Uiso 1 1 calc R . .
C9 C 0.3404(10) 0.9343(4) 0.1134(3) 0.043(2) Uani 1 1 d . . .
H9 H 0.3025 0.9108 0.1399 0.052 Uiso 1 1 calc R . .
C10 C 0.3827(10) 0.9992(4) 0.1148(3) 0.037(2) Uani 1 1 d . . .
H10 H 0.3776 1.0283 0.1425 0.044 Uiso 1 1 calc R . .
C11 C 1.1430(10) 0.6608(3) 0.1044(3) 0.0279(18) Uani 1 1 d . . .
C12 C 1.2520(9) 0.7032(3) 0.1409(3) 0.0259(18) Uani 1 1 d . . .
C13 C 1.1959(9) 0.7450(4) 0.1757(3) 0.0295(18) Uani 1 1 d . . .
H13 H 1.0916 0.7464 0.1773 0.035 Uiso 1 1 calc R . .
C14 C 1.2933(10) 0.7848(4) 0.2085(3) 0.032(2) Uani 1 1 d . . .
H14 H 1.2543 0.8123 0.2325 0.039 Uiso 1 1 calc R . .
C15 C 1.4463(10) 0.7845(4) 0.2060(3) 0.0294(19) Uani 1 1 d . . .
C16 C 1.5048(10) 0.7422(4) 0.1704(3) 0.035(2) Uani 1 1 d . . .
H16 H 1.6090 0.7409 0.1687 0.042 Uiso 1 1 calc R . .
C17 C 1.4065(9) 0.7026(4) 0.1380(3) 0.033(2) Uani 1 1 d . . .
H17 H 1.4445 0.6751 0.1139 0.039 Uiso 1 1 calc R . .
C18 C 1.5378(8) 0.8364(4) 0.2870(3) 0.0261(18) Uani 1 1 d . . .
C19 C 1.5806(9) 0.8975(4) 0.3090(3) 0.034(2) Uani 1 1 d . . .
H19 H 1.6107 0.9319 0.2884 0.041 Uiso 1 1 calc R . .
C20 C 1.5797(9) 0.9086(3) 0.3610(3) 0.0287(19) Uani 1 1 d . . .
H20 H 1.6127 0.9498 0.3753 0.034 Uiso 1 1 calc R . .
C21 C 1.5308(8) 0.8599(3) 0.3922(3) 0.0234(17) Uani 1 1 d . . .
C22 C 1.4890(8) 0.7971(3) 0.3700(3) 0.0241(17) Uani 1 1 d . . .
H22 H 1.4606 0.7629 0.3911 0.029 Uiso 1 1 calc R . .
C23 C 1.4891(8) 0.7851(3) 0.3184(3) 0.0270(18) Uani 1 1 d . . .
H23 H 1.4575 0.7437 0.3041 0.032 Uiso 1 1 calc R . .
C24 C 1.5156(8) 0.8724(4) 0.4466(3) 0.0265(18) Uani 1 1 d . . .
C25 C 0.7363(9) 0.8730(4) -0.0660(3) 0.0278(18) Uani 1 1 d . . .
C26 C 0.8039(8) 0.8884(4) -0.0121(3) 0.0240(17) Uani 1 1 d . . .
C27 C 0.8779(8) 0.8396(4) 0.0208(3) 0.0296(19) Uani 1 1 d . . .
H27 H 0.8904 0.7963 0.0085 0.036 Uiso 1 1 calc R . .
C28 C 0.9322(8) 0.8555(4) 0.0713(3) 0.0280(19) Uani 1 1 d . . .
H28 H 0.9794 0.8228 0.0934 0.034 Uiso 1 1 calc R . .
C29 C 0.9167(8) 0.9202(4) 0.0890(3) 0.0275(18) Uani 1 1 d . . .
C30 C 0.8413(8) 0.9690(3) 0.0578(3) 0.0290(19) Uani 1 1 d . . .
H30 H 0.8274 1.0119 0.0706 0.035 Uiso 1 1 calc R . .
C31 C 0.7872(8) 0.9529(3) 0.0072(3) 0.0260(17) Uani 1 1 d . . .
H31 H 0.7386 0.9858 -0.0145 0.031 Uiso 1 1 calc R . .
C32 C 0.9120(9) 0.9816(4) 0.1679(3) 0.0302(19) Uani 1 1 d . . .
C33 C 0.9965(10) 1.0331(4) 0.1928(3) 0.035(2) Uani 1 1 d . . .
H33 H 1.0964 1.0407 0.1869 0.042 Uiso 1 1 calc R . .
C34 C 0.9296(10) 1.0730(4) 0.2267(3) 0.036(2) Uani 1 1 d . . .
H34 H 0.9869 1.1074 0.2439 0.044 Uiso 1 1 calc R . .
C35 C 0.7802(9) 1.0642(4) 0.2364(3) 0.0284(19) Uani 1 1 d . . .
C36 C 0.6978(9) 1.0148(4) 0.2086(3) 0.034(2) Uani 1 1 d . . .
H36 H 0.5964 1.0086 0.2131 0.041 Uiso 1 1 calc R . .
C37 C 0.7609(10) 0.9734(4) 0.1739(3) 0.031(2) Uani 1 1 d . . .
H37 H 0.7019 0.9408 0.1550 0.037 Uiso 1 1 calc R . .
C38 C 0.7136(9) 1.1047(4) 0.2752(3) 0.0279(18) Uani 1 1 d . . .
C39 C 0.3584(9) 0.9292(4) -0.1064(3) 0.033(2) Uani 1 1 d . . .
H39 H 0.4298 0.9625 -0.0958 0.040 Uiso 1 1 calc R . .
C40 C 0.2527(9) 0.8401(4) -0.1398(3) 0.036(2) Uani 1 1 d . . .
H40 H 0.2382 0.7984 -0.1559 0.043 Uiso 1 1 calc R . .
C41 C 0.1427(10) 0.8778(4) -0.1236(3) 0.041(2) Uani 1 1 d . . .
H41 H 0.0393 0.8678 -0.1274 0.050 Uiso 1 1 calc R . .
C42 C 0.1341(10) 0.9919(4) -0.0802(3) 0.043(2) Uani 1 1 d . . .
H42A H 0.2111 1.0224 -0.0635 0.052 Uiso 1 1 calc R . .
H42B H 0.0728 0.9768 -0.0543 0.052 Uiso 1 1 calc R . .
C43 C 0.0341(13) 1.0293(5) -0.1220(4) 0.075(3) Uani 1 1 d . . .
H43A H -0.0563 1.0029 -0.1334 0.090 Uiso 1 1 calc R . .
H43B H 0.0019 1.0715 -0.1082 0.090 Uiso 1 1 calc R . .
C44 C 0.1153(18) 1.0424(7) -0.1654(5) 0.140(6) Uani 1 1 d DU . .
H44A H 0.2156 1.0566 -0.1495 0.167 Uiso 1 1 calc R . .
H44B H 0.1299 0.9982 -0.1797 0.167 Uiso 1 1 calc R . .
C45 C 0.0842(15) 1.0850(5) -0.2105(5) 0.099(4) Uani 1 1 d DU . .
H45A H 0.0062 1.0633 -0.2346 0.118 Uiso 1 1 calc R . .
H45B H 0.1758 1.0871 -0.2271 0.118 Uiso 1 1 calc R . .
C46 C -0.0718(12) 1.1775(5) -0.2367(3) 0.063(3) Uani 1 1 d . . .
H46 H -0.1331 1.1547 -0.2629 0.075 Uiso 1 1 calc R . .
C47 C -0.0754(10) 1.2435(4) -0.2256(3) 0.045(2) Uani 1 1 d . . .
H47 H -0.1402 1.2746 -0.2439 0.054 Uiso 1 1 calc R . .
C48 C 0.0965(11) 1.2015(4) -0.1709(3) 0.042(2) Uani 1 1 d . . .
H48 H 0.1748 1.1959 -0.1436 0.050 Uiso 1 1 calc R . .
N1 N 0.7378(7) 0.6225(3) 0.0164(2) 0.0224(14) Uani 1 1 d . . .
N2 N 0.5221(7) 0.6677(3) -0.0210(2) 0.0244(14) Uani 1 1 d . . .
N3 N 0.3630(7) 0.9090(3) 0.0662(2) 0.0364(17) Uani 1 1 d . . .
N4 N 0.4348(7) 1.0159(3) 0.0690(2) 0.0294(16) Uani 1 1 d . . .
N5 N 0.3905(7) 0.8727(3) -0.1289(2) 0.0258(15) Uani 1 1 d . . .
N6 N 0.2103(8) 0.9331(3) -0.1005(2) 0.0324(16) Uani 1 1 d . . .
N7 N 0.0291(7) 1.2582(3) -0.1839(2) 0.0304(15) Uani 1 1 d . . .
N8 N 0.0361(11) 1.1520(3) -0.2028(3) 0.056(2) Uani 1 1 d . . .
O1 O 1.0006(6) 0.6659(2) 0.10429(19) 0.0326(14) Uani 1 1 d . . .
O2 O 1.1960(6) 0.6229(2) 0.07193(17) 0.0297(13) Uani 1 1 d . . .
O1W O 0.8405(7) 0.6299(4) 0.1927(3) 0.0632(19) Uani 1 1 d D . .
HW12 H 0.911(7) 0.615(5) 0.216(2) 0.076 Uiso 1 1 d D . .
HW11 H 0.886(8) 0.644(5) 0.168(2) 0.076 Uiso 1 1 d D . .
O3 O 1.5030(6) 0.8228(2) 0.47777(18) 0.0259(12) Uani 1 1 d . . .
O4 O 1.5076(6) 0.9316(2) 0.46429(17) 0.0313(13) Uani 1 1 d . . .
O5 O 0.7112(6) 0.8123(2) -0.08095(17) 0.0309(13) Uani 1 1 d . . .
O6 O 0.7002(6) 0.9203(2) -0.09847(18) 0.0314(13) Uani 1 1 d . . .
O7 O 0.5741(6) 1.0962(3) 0.28002(19) 0.0351(14) Uani 1 1 d . . .
O8 O 0.7973(6) 1.1424(2) 0.30610(19) 0.0335(13) Uani 1 1 d . . .
O9 O 0.9807(6) 0.9346(3) 0.13952(17) 0.0356(14) Uani 1 1 d . . .
O10 O 1.5476(6) 0.8272(2) 0.23486(18) 0.0417(15) Uani 1 1 d . . .
Ni1 Ni 0.96558(9) 0.60669(4) 0.03678(4) 0.0243(2) Uani 1 1 d . . .
Ni2 Ni 0.59684(10) 0.84850(4) -0.15214(4) 0.0264(2) Uani 1 1 d . . .

loop_
_atom_site_aniso_label
_atom_site_aniso_U_11
_atom_site_aniso_U_22
_atom_site_aniso_U_33
_atom_site_aniso_U_23
_atom_site_aniso_U_13
_atom_site_aniso_U_12
C1 0.042(6) 0.030(5) 0.024(4) 0.007(3) 0.013(4) 0.012(4)
C2 0.032(5) 0.024(4) 0.036(5) 0.007(4) 0.011(4) -0.004(4)
C3 0.025(5) 0.024(4) 0.031(4) -0.002(3) 0.010(4) -0.010(4)
C4 0.022(5) 0.033(5) 0.048(5) -0.003(4) -0.013(4) 0.007(4)
C5 0.033(5) 0.031(5) 0.045(5) 0.012(4) 0.005(4) 0.007(4)
C6 0.041(6) 0.028(5) 0.045(5) 0.015(4) 0.011(4) 0.003(4)
C7 0.050(6) 0.024(5) 0.065(6) 0.000(4) 0.029(5) -0.008(4)
C8 0.028(5) 0.040(5) 0.031(4) -0.001(4) 0.016(4) 0.008(4)
C9 0.059(7) 0.040(5) 0.037(5) 0.010(4) 0.031(5) 0.004(5)
C10 0.058(6) 0.035(5) 0.017(4) 0.003(4) 0.008(4) 0.004(4)
C11 0.041(6) 0.024(4) 0.018(4) 0.009(3) 0.002(4) 0.000(4)
C12 0.036(5) 0.022(4) 0.019(4) 0.001(3) 0.001(4) -0.001(4)
C13 0.024(5) 0.038(5) 0.027(4) 0.005(4) 0.005(4) 0.003(4)
C14 0.047(6) 0.033(5) 0.018(4) -0.006(3) 0.008(4) 0.000(4)
C15 0.037(6) 0.035(5) 0.016(4) 0.002(3) 0.004(4) -0.008(4)
C16 0.028(5) 0.045(5) 0.031(5) -0.006(4) 0.003(4) -0.006(4)
C17 0.036(5) 0.035(5) 0.028(5) -0.006(4) 0.006(4) 0.007(4)
C18 0.024(5) 0.030(4) 0.027(4) -0.009(3) 0.009(3) -0.007(3)
C19 0.037(5) 0.035(5) 0.031(4) 0.001(4) 0.007(4) -0.016(4)
C20 0.033(5) 0.024(4) 0.029(5) -0.005(3) 0.002(4) -0.004(4)
C21 0.017(4) 0.033(5) 0.021(4) -0.006(3) 0.002(3) -0.005(4)
C22 0.019(4) 0.023(4) 0.029(4) 0.011(3) 0.002(3) 0.006(3)
C23 0.030(5) 0.025(4) 0.026(4) -0.001(3) 0.002(4) -0.003(4)
C24 0.021(4) 0.030(4) 0.029(4) -0.003(4) 0.003(3) -0.005(4)
C25 0.023(5) 0.033(5) 0.031(4) 0.003(4) 0.015(4) 0.002(4)
C26 0.020(4) 0.033(4) 0.021(4) -0.001(3) 0.007(3) 0.006(4)
C27 0.028(5) 0.022(4) 0.040(5) -0.001(4) 0.008(4) 0.008(4)
C28 0.030(5) 0.037(5) 0.017(4) 0.001(4) 0.004(4) 0.010(4)
C29 0.018(5) 0.043(5) 0.021(4) 0.000(4) 0.002(3) 0.004(4)
C30 0.035(5) 0.024(4) 0.029(4) 0.001(3) 0.009(4) 0.003(4)
C31 0.024(5) 0.021(4) 0.034(4) 0.008(3) 0.008(4) -0.004(3)
C32 0.031(5) 0.040(5) 0.019(4) 0.002(4) 0.004(4) 0.011(4)
C33 0.041(6) 0.048(6) 0.018(4) 0.002(4) 0.010(4) 0.003(4)
C34 0.051(6) 0.022(4) 0.036(5) -0.001(4) 0.005(4) 0.001(4)
C35 0.032(5) 0.032(5) 0.020(4) 0.001(3) 0.001(4) 0.004(4)
C36 0.036(6) 0.034(5) 0.032(4) 0.002(4) 0.004(4) 0.000(4)
C37 0.034(6) 0.027(4) 0.030(5) -0.007(3) -0.002(4) 0.003(4)
C38 0.037(5) 0.022(4) 0.024(4) 0.004(3) 0.002(4) 0.000(4)
C39 0.035(6) 0.029(5) 0.038(5) -0.007(4) 0.016(4) 0.000(4)
C40 0.032(5) 0.022(4) 0.053(5) -0.005(4) 0.004(4) -0.007(4)
C41 0.038(6) 0.037(5) 0.049(5) 0.001(4) 0.005(5) -0.016(4)
C42 0.040(6) 0.045(6) 0.047(5) -0.009(4) 0.016(5) 0.015(5)
C43 0.109(11) 0.047(7) 0.072(7) -0.002(6) 0.025(8) 0.014(6)
C44 0.184(10) 0.129(9) 0.112(9) -0.014(7) 0.044(8) 0.091(8)
C45 0.123(8) 0.056(6) 0.129(8) -0.015(6) 0.064(7) 0.000(6)
C46 0.087(10) 0.057(7) 0.042(6) -0.012(5) 0.003(6) -0.031(6)
C47 0.060(7) 0.040(5) 0.033(5) 0.001(4) 0.003(5) -0.012(5)
C48 0.057(7) 0.038(5) 0.031(5) 0.002(4) 0.009(5) 0.006(5)
N1 0.022(4) 0.022(3) 0.024(3) 0.004(3) 0.006(3) -0.004(3)
N2 0.023(4) 0.018(3) 0.032(3) 0.007(3) 0.004(3) 0.006(3)
N3 0.044(5) 0.025(4) 0.044(4) 0.010(3) 0.021(4) -0.007(3)
N4 0.033(4) 0.024(4) 0.030(4) 0.003(3) 0.003(3) 0.010(3)
N5 0.025(4) 0.017(3) 0.035(4) 0.000(3) 0.006(3) 0.002(3)
N6 0.035(5) 0.032(4) 0.031(4) -0.005(3) 0.010(3) 0.000(3)
N7 0.022(4) 0.035(4) 0.034(4) 0.004(3) 0.003(3) -0.004(3)
N8 0.089(7) 0.024(4) 0.066(6) -0.012(4) 0.045(5) -0.009(4)
O1 0.020(4) 0.041(3) 0.037(3) -0.007(3) 0.006(3) 0.004(3)
O2 0.040(4) 0.029(3) 0.021(3) -0.002(2) 0.006(3) -0.001(3)
O1W 0.046(5) 0.077(5) 0.067(5) -0.010(4) 0.010(4) 0.001(4)
O3 0.024(3) 0.022(3) 0.032(3) 0.004(2) 0.004(2) 0.003(2)
O4 0.041(4) 0.025(3) 0.028(3) -0.004(2) 0.003(3) 0.006(2)
O5 0.039(4) 0.024(3) 0.029(3) -0.002(2) 0.004(3) -0.003(3)
O6 0.035(4) 0.025(3) 0.034(3) 0.008(2) 0.007(3) 0.002(2)
O7 0.030(4) 0.041(4) 0.036(3) -0.008(3) 0.010(3) -0.004(3)
O8 0.034(4) 0.029(3) 0.037(3) -0.007(2) 0.000(3) 0.000(3)
O9 0.032(4) 0.050(4) 0.022(3) -0.011(2) -0.004(3) 0.016(3)
O10 0.050(4) 0.047(4) 0.028(3) -0.012(3) 0.005(3) -0.025(3)
Ni1 0.0264(6) 0.0235(5) 0.0229(5) 0.0000(4) 0.0030(4) -0.0011(5)
Ni2 0.0320(6) 0.0228(5) 0.0247(5) 0.0003(5) 0.0043(4) -0.0003(5)

loop_
_atom_type_symbol
_atom_type_description
_atom_type_scat_dispersion_real
_atom_type_scat_dispersion_imag
_atom_type_scat_source
C C 0.0033 0.0016 'International Tables Vol C Tables 4.2.6.8 and 6.1.1.4'
H H 0.0000 0.0000 'International Tables Vol C Tables 4.2.6.8 and 6.1.1.4'
N N 0.0061 0.0033 'International Tables Vol C Tables 4.2.6.8 and 6.1.1.4'
O O 0.0106 0.0060 'International Tables Vol C Tables 4.2.6.8 and 6.1.1.4'
Ni Ni 0.3393 1.1124 'International Tables Vol C Tables 4.2.6.8 and 6.1.1.4'

loop_
_geom_angle_atom_site_label_1
_geom_angle_atom_site_label_2
_geom_angle_atom_site_label_3
_geom_angle
_geom_angle_site_symmetry_1
_geom_angle_site_symmetry_3
_geom_angle_publ_flag
C2 C1 N1 110.4(6) . . ?
C2 C1 H1 124.8 . . ?
N1 C1 H1 124.8 . . ?
C1 C2 N2 106.0(7) . . ?
C1 C2 H2 127.0 . . ?
N2 C2 H2 127.0 . . ?
N1 C3 N2 112.6(6) . . ?
N1 C3 H3 123.7 . . ?
N2 C3 H3 123.7 . . ?
N2 C4 C5 111.2(6) . . ?
N2 C4 H4A 109.4 . . ?
C5 C4 H4A 109.4 . . ?
N2 C4 H4B 109.4 . . ?
C5 C4 H4B 109.4 . . ?
H4A C4 H4B 108.0 . . ?
C6 C5 C4 114.3(7) . . ?
C6 C5 H5A 108.7 . . ?
C4 C5 H5A 108.7 . . ?
C6 C5 H5B 108.7 . . ?
C4 C5 H5B 108.7 . . ?
H5A C5 H5B 107.6 . . ?
C5 C6 C7 107.5(7) . . ?
C5 C6 H6A 110.2 . . ?
C7 C6 H6A 110.2 . . ?
C5 C6 H6B 110.2 . . ?
C7 C6 H6B 110.2 . . ?
H6A C6 H6B 108.5 . . ?
N3 C7 C6 115.5(6) . . ?
N3 C7 H7A 108.4 . . ?
C6 C7 H7A 108.4 . . ?
N3 C7 H7B 108.4 . . ?
C6 C7 H7B 108.4 . . ?
H7A C7 H7B 107.5 . . ?
N4 C8 N3 111.0(7) . . ?
N4 C8 H8 124.5 . . ?
N3 C8 H8 124.5 . . ?
C10 C9 N3 107.7(7) . . ?
C10 C9 H9 126.1 . . ?
N3 C9 H9 126.1 . . ?
C9 C10 N4 109.5(7) . . ?
C9 C10 H10 125.2 . . ?
N4 C10 H10 125.2 . . ?
O1 C11 O2 120.2(7) . . ?
O1 C11 C12 120.5(7) . . ?
O2 C11 C12 119.1(7) . . ?
O1 C11 Ni1 59.3(4) . . ?
O2 C11 Ni1 61.2(4) . . ?
C12 C11 Ni1 171.4(5) . . ?
C13 C12 C17 119.4(7) . . ?
C13 C12 C11 119.6(7) . . ?
C17 C12 C11 120.9(7) . . ?
C12 C13 C14 120.3(7) . . ?
C12 C13 H13 119.9 . . ?
C14 C13 H13 119.9 . . ?
C15 C14 C13 120.7(7) . . ?
C15 C14 H14 119.6 . . ?
C13 C14 H14 119.6 . . ?
C14 C15 O10 123.2(7) . . ?
C14 C15 C16 119.4(7) . . ?
O10 C15 C16 117.2(7) . . ?
C17 C16 C15 119.2(8) . . ?
C17 C16 H16 120.4 . . ?
C15 C16 H16 120.4 . . ?
C16 C17 C12 120.9(7) . . ?
C16 C17 H17 119.6 . . ?
C12 C17 H17 119.6 . . ?
C19 C18 O10 118.5(6) . . ?
C19 C18 C23 119.1(6) . . ?
O10 C18 C23 122.5(6) . . ?
C20 C19 C18 121.1(7) . . ?
C20 C19 H19 119.5 . . ?
C18 C19 H19 119.5 . . ?
C21 C20 C19 120.9(7) . . ?
C21 C20 H20 119.5 . . ?
C19 C20 H20 119.5 . . ?
C20 C21 C22 118.2(6) . . ?
C20 C21 C24 122.1(6) . . ?
C22 C21 C24 119.7(6) . . ?
C23 C22 C21 121.7(6) . . ?
C23 C22 H22 119.1 . . ?
C21 C22 H22 119.1 . . ?
C22 C23 C18 118.9(7) . . ?
C22 C23 H23 120.5 . . ?
C18 C23 H23 120.5 . . ?
O4 C24 O3 117.9(6) . . ?
O4 C24 C21 121.6(6) . . ?
O3 C24 C21 120.4(6) . . ?
O4 C24 Ni1 58.4(4) . 4_565 ?
O3 C24 Ni1 59.5(4) . 4_565 ?
C21 C24 Ni1 175.0(5) . 4_565 ?
O6 C25 O5 118.5(7) . . ?
O6 C25 C26 120.5(7) . . ?
O5 C25 C26 121.0(6) . . ?
O6 C25 Ni2 59.5(4) . . ?
O5 C25 Ni2 59.3(4) . . ?
C26 C25 Ni2 173.7(5) . . ?
C31 C26 C27 118.8(7) . . ?
C31 C26 C25 119.0(6) . . ?
C27 C26 C25 122.2(7) . . ?
C28 C27 C26 120.1(7) . . ?
C28 C27 H27 119.9 . . ?
C26 C27 H27 119.9 . . ?
C27 C28 C29 119.7(7) . . ?
C27 C28 H28 120.1 . . ?
C29 C28 H28 120.1 . . ?
C28 C29 C30 121.5(7) . . ?
C28 C29 O9 117.5(6) . . ?
C30 C29 O9 121.0(7) . . ?
C31 C30 C29 118.6(7) . . ?
C31 C30 H30 120.7 . . ?
C29 C30 H30 120.7 . . ?
C30 C31 C26 121.3(7) . . ?
C30 C31 H31 119.3 . . ?
C26 C31 H31 119.3 . . ?
C37 C32 C33 120.7(7) . . ?
C37 C32 O9 119.0(7) . . ?
C33 C32 O9 120.2(7) . . ?
C32 C33 C34 118.4(8) . . ?
C32 C33 H33 120.8 . . ?
C34 C33 H33 120.8 . . ?
C33 C34 C35 123.1(8) . . ?
C33 C34 H34 118.5 . . ?
C35 C34 H34 118.5 . . ?
C36 C35 C34 116.5(7) . . ?
C36 C35 C38 121.2(8) . . ?
C34 C35 C38 122.2(7) . . ?
C35 C36 C37 122.3(8) . . ?
C35 C36 H36 118.9 . . ?
C37 C36 H36 118.9 . . ?
C32 C37 C36 118.9(7) . . ?
C32 C37 H37 120.5 . . ?
C36 C37 H37 120.5 . . ?
O8 C38 O7 120.7(7) . . ?
O8 C38 C35 120.3(7) . . ?
O7 C38 C35 118.6(7) . . ?
O8 C38 Ni2 63.7(4) . 2_575 ?
O7 C38 Ni2 57.2(4) . 2_575 ?
C35 C38 Ni2 169.1(5) . 2_575 ?
N5 C39 N6 111.8(7) . . ?
N5 C39 H39 124.1 . . ?
N6 C39 H39 124.1 . . ?
C41 C40 N5 109.5(7) . . ?
C41 C40 H40 125.3 . . ?
N5 C40 H40 125.3 . . ?
C40 C41 N6 107.3(8) . . ?
C40 C41 H41 126.4 . . ?
N6 C41 H41 126.4 . . ?
N6 C42 C43 112.7(7) . . ?
N6 C42 H42A 109.1 . . ?
C43 C42 H42A 109.1 . . ?
N6 C42 H42B 109.1 . . ?
C43 C42 H42B 109.1 . . ?
H42A C42 H42B 107.8 . . ?
C44 C43 C42 110.3(10) . . ?
C44 C43 H43A 109.6 . . ?
C42 C43 H43A 109.6 . . ?
C44 C43 H43B 109.6 . . ?
C42 C43 H43B 109.6 . . ?
H43A C43 H43B 108.1 . . ?
C45 C44 C43 133.0(12) . . ?
C45 C44 H44A 104.0 . . ?
C43 C44 H44A 104.0 . . ?
C45 C44 H44B 104.0 . . ?
C43 C44 H44B 104.0 . . ?
H44A C44 H44B 105.4 . . ?
C44 C45 N8 117.6(10) . . ?
C44 C45 H45A 107.9 . . ?
N8 C45 H45A 107.9 . . ?
C44 C45 H45B 107.9 . . ?
N8 C45 H45B 107.9 . . ?
H45A C45 H45B 107.2 . . ?
N8 C46 C47 105.6(8) . . ?
N8 C46 H46 127.2 . . ?
C47 C46 H46 127.2 . . ?
C46 C47 N7 110.4(8) . . ?
C46 C47 H47 124.8 . . ?
N7 C47 H47 124.8 . . ?
N7 C48 N8 110.0(8) . . ?
N7 C48 H48 125.0 . . ?
N8 C48 H48 125.0 . . ?
C3 N1 C1 104.5(6) . . ?
C3 N1 Ni1 126.0(5) . . ?
C1 N1 Ni1 129.5(5) . . ?
C3 N2 C2 106.5(6) . . ?
C3 N2 C4 128.5(6) . . ?
C2 N2 C4 125.0(6) . . ?
C9 N3 C8 106.0(6) . . ?
C9 N3 C7 127.0(6) . . ?
C8 N3 C7 125.7(7) . . ?
C8 N4 C10 105.8(6) . . ?
C8 N4 Ni1 120.6(5) . 3_455 ?
C10 N4 Ni1 130.9(5) . 3_455 ?
C39 N5 C40 104.8(7) . . ?
C39 N5 Ni2 125.7(5) . . ?
C40 N5 Ni2 128.9(5) . . ?
C39 N6 C41 106.5(7) . . ?
C39 N6 C42 125.7(7) . . ?
C41 N6 C42 127.1(7) . . ?
C48 N7 C47 105.1(7) . . ?
C48 N7 Ni2 124.0(6) . 3_455 ?
C47 N7 Ni2 130.3(6) . 3_455 ?
C46 N8 C48 108.8(8) . . ?
C46 N8 C45 118.2(9) . . ?
C48 N8 C45 132.0(10) . . ?
C11 O1 Ni1 89.6(4) . . ?
C11 O2 Ni1 87.6(4) . . ?
HW12 O1W HW11 106(3) . . ?
C24 O3 Ni1 89.1(4) . 4_565 ?
C24 O4 Ni1 90.8(4) . 4_565 ?
C25 O5 Ni2 89.3(4) . . ?
C25 O6 Ni2 89.3(4) . . ?
C38 O7 Ni2 91.7(5) . 2_575 ?
C38 O8 Ni2 85.4(5) . 2_575 ?
C32 O9 C29 119.5(6) . . ?
C15 O10 C18 119.5(6) . . ?
N4 Ni1 N1 93.6(2) 3_545 . ?
N4 Ni1 O1 99.5(2) 3_545 . ?
N1 Ni1 O1 99.2(2) . . ?
N4 Ni1 O4 95.7(2) 3_545 4_464 ?
N1 Ni1 O4 96.3(2) . 4_464 ?
O1 Ni1 O4 157.5(2) . 4_464 ?
N4 Ni1 O3 157.7(2) 3_545 4_464 ?
N1 Ni1 O3 87.4(2) . 4_464 ?
O1 Ni1 O3 102.30(19) . 4_464 ?
O4 Ni1 O3 62.13(18) 4_464 4_464 ?
N4 Ni1 O2 97.5(2) 3_545 . ?
N1 Ni1 O2 159.74(19) . . ?
O1 Ni1 O2 62.25(19) . . ?
O4 Ni1 O2 99.39(19) 4_464 . ?
O3 Ni1 O2 88.68(18) 4_464 . ?
N4 Ni1 C11 101.7(2) 3_545 . ?
N1 Ni1 C11 129.5(2) . . ?
O1 Ni1 C11 31.1(2) . . ?
O4 Ni1 C11 128.9(2) 4_464 . ?
O3 Ni1 C11 94.7(2) 4_464 . ?
O2 Ni1 C11 31.2(2) . . ?
N4 Ni1 C24 126.4(2) 3_545 4_464 ?
N1 Ni1 C24 91.4(2) . 4_464 ?
O1 Ni1 C24 132.1(2) . 4_464 ?
O4 Ni1 C24 30.81(18) 4_464 4_464 ?
O3 Ni1 C24 31.34(18) 4_464 4_464 ?
O2 Ni1 C24 95.6(2) . 4_464 ?
C11 Ni1 C24 115.3(2) . 4_464 ?
N7 Ni2 N5 95.8(2) 3_545 . ?
N7 Ni2 O7 97.6(2) 3_545 2_574 ?
N5 Ni2 O7 97.9(2) . 2_574 ?
N7 Ni2 O5 97.9(2) 3_545 . ?
N5 Ni2 O5 99.3(2) . . ?
O7 Ni2 O5 155.5(2) 2_574 . ?
N7 Ni2 O6 160.3(2) 3_545 . ?
N5 Ni2 O6 88.4(2) . . ?
O7 Ni2 O6 100.9(2) 2_574 . ?
O5 Ni2 O6 62.46(18) . . ?
N7 Ni2 O8 94.9(2) 3_545 2_574 ?
N5 Ni2 O8 158.31(19) . 2_574 ?
O7 Ni2 O8 61.9(2) 2_574 2_574 ?
O5 Ni2 O8 97.86(19) . 2_574 ?
O6 Ni2 O8 87.94(18) . 2_574 ?
N7 Ni2 C38 98.8(2) 3_545 2_574 ?
N5 Ni2 C38 128.3(2) . 2_574 ?
O7 Ni2 C38 31.1(2) 2_574 2_574 ?
O5 Ni2 C38 127.0(2) . 2_574 ?
O6 Ni2 C38 93.6(2) . 2_574 ?
O8 Ni2 C38 30.8(2) 2_574 2_574 ?
N7 Ni2 C25 129.1(2) 3_545 . ?
N5 Ni2 C25 92.5(2) . . ?
O7 Ni2 C25 130.8(2) 2_574 . ?
O5 Ni2 C25 31.34(19) . . ?
O6 Ni2 C25 31.24(19) . . ?
O8 Ni2 C25 95.4(2) 2_574 . ?
C38 Ni2 C25 114.5(2) 2_574 . ?

loop_
_geom_bond_atom_site_label_1
_geom_bond_atom_site_label_2
_geom_bond_distance
_geom_bond_site_symmetry_2
_geom_bond_publ_flag
C1 C2 1.354(10) . ?
C1 N1 1.386(8) . ?
C1 H1 0.9300 . ?
C2 N2 1.373(8) . ?
C2 H2 0.9300 . ?
C3 N1 1.307(8) . ?
C3 N2 1.353(9) . ?
C3 H3 0.9300 . ?
C4 N2 1.460(8) . ?
C4 C5 1.521(9) . ?
C4 H4A 0.9700 . ?
C4 H4B 0.9700 . ?
C5 C6 1.505(10) . ?
C5 H5A 0.9700 . ?
C5 H5B 0.9700 . ?
C6 C7 1.523(10) . ?
C6 H6A 0.9700 . ?
C6 H6B 0.9700 . ?
C7 N3 1.460(9) . ?
C7 H7A 0.9700 . ?
C7 H7B 0.9700 . ?
C8 N4 1.323(8) . ?
C8 N3 1.367(8) . ?
C8 H8 0.9300 . ?
C9 C10 1.342(9) . ?
C9 N3 1.366(8) . ?
C9 H9 0.9300 . ?
C10 N4 1.375(8) . ?
C10 H10 0.9300 . ?
C11 O1 1.265(9) . ?
C11 O2 1.268(8) . ?
C11 C12 1.515(9) . ?
C11 Ni1 2.446(7) . ?
C12 C13 1.370(9) . ?
C12 C17 1.380(10) . ?
C13 C14 1.378(9) . ?
C13 H13 0.9300 . ?
C14 C15 1.365(11) . ?
C14 H14 0.9300 . ?
C15 O10 1.382(8) . ?
C15 C16 1.401(10) . ?
C16 C17 1.374(10) . ?
C16 H16 0.9300 . ?
C17 H17 0.9300 . ?
C18 C19 1.374(9) . ?
C18 O10 1.382(7) . ?
C18 C23 1.411(9) . ?
C19 C20 1.372(9) . ?
C19 H19 0.9300 . ?
C20 C21 1.370(9) . ?
C20 H20 0.9300 . ?
C21 C22 1.403(9) . ?
C21 C24 1.462(9) . ?
C22 C23 1.365(8) . ?
C22 H22 0.9300 . ?
C23 H23 0.9300 . ?
C24 O4 1.270(7) . ?
C24 O3 1.290(7) . ?
C24 Ni1 2.480(7) 4_565 ?
C25 O6 1.274(8) . ?
C25 O5 1.278(7) . ?
C25 C26 1.481(9) . ?
C25 Ni2 2.457(8) . ?
C26 C31 1.392(9) . ?
C26 C27 1.398(9) . ?
C27 C28 1.373(9) . ?
C27 H27 0.9300 . ?
C28 C29 1.379(9) . ?
C28 H28 0.9300 . ?
C29 C30 1.378(9) . ?
C29 O9 1.390(8) . ?
C30 C31 1.376(9) . ?
C30 H30 0.9300 . ?
C31 H31 0.9300 . ?
C32 C37 1.378(10) . ?
C32 C33 1.376(10) . ?
C32 O9 1.382(8) . ?
C33 C34 1.378(10) . ?
C33 H33 0.9300 . ?
C34 C35 1.390(11) . ?
C34 H34 0.9300 . ?
C35 C36 1.371(10) . ?
C35 C38 1.475(9) . ?
C36 C37 1.392(9) . ?
C36 H36 0.9300 . ?
C37 H37 0.9300 . ?
C38 O8 1.263(8) . ?
C38 O7 1.271(8) . ?
C38 Ni2 2.457(8) 2_575 ?
C39 N5 1.317(8) . ?
C39 N6 1.343(9) . ?
C39 H39 0.9300 . ?
C40 C41 1.342(10) . ?
C40 N5 1.377(9) . ?
C40 H40 0.9300 . ?
C41 N6 1.352(9) . ?
C41 H41 0.9300 . ?
C42 N6 1.483(8) . ?
C42 C43 1.503(11) . ?
C42 H42A 0.9700 . ?
C42 H42B 0.9700 . ?
C43 C44 1.443(13) . ?
C43 H43A 0.9700 . ?
C43 H43B 0.9700 . ?
C44 C45 1.442(9) . ?
C44 H44A 0.9700 . ?
C44 H44B 0.9700 . ?
C45 N8 1.420(11) . ?
C45 H45A 0.9700 . ?
C45 H45B 0.9700 . ?
C46 N8 1.313(11) . ?
C46 C47 1.344(11) . ?
C46 H46 0.9300 . ?
C47 N7 1.360(9) . ?
C47 H47 0.9300 . ?
C48 N7 1.299(9) . ?
C48 N8 1.351(10) . ?
C48 H48 0.9300 . ?
N1 Ni1 2.040(6) . ?
N4 Ni1 2.023(6) 3_455 ?
N5 Ni2 2.057(6) . ?
N7 Ni2 2.032(6) 3_455 ?
O1 Ni1 2.102(5) . ?
O2 Ni1 2.145(5) . ?
O1W HW12 0.86(6) . ?
O1W HW11 0.85(7) . ?
O3 Ni1 2.137(5) 4_565 ?
O4 Ni1 2.113(5) 4_565 ?
O5 Ni2 2.114(5) . ?
O6 Ni2 2.117(5) . ?
O7 Ni2 2.066(5) 2_575 ?
O8 Ni2 2.210(5) 2_575 ?
Ni1 N4 2.023(6) 3_545 ?
Ni1 O4 2.113(5) 4_464 ?
Ni1 O3 2.137(5) 4_464 ?
Ni1 C24 2.480(7) 4_464 ?
Ni2 N7 2.032(6) 3_545 ?
Ni2 O7 2.066(5) 2_574 ?
Ni2 O8 2.210(5) 2_574 ?
Ni2 C38 2.457(8) 2_574 ?
